data_7203084
loop_
_publ_author_name
'Beves, Jonathon E.'
'Constable, Edwin C.'
'Housecroft, Catherine E.'
'Kepert, Cameron J.'
'Neuburger, Markus'
'Price, David J.'
'Schaffner, Silvia'

_publ_section_title
;
 The conjugate acid of
 bis{4&#x2032;-(4-pyridyl)-2,2&#x2032;:6&#x2032;,2&#x2033;-terpyridine}iron(ii)
 as a self-complementary hydrogen-bonded building block
;
_journal_issue 11
_journal_name_full CrystEngComm
_journal_page_first 1073
_journal_paper_doi 10.1039/b710332h
_journal_volume 9
_journal_year 2007
_chemical_formula_moiety 'C40 H29 Fe N8, C6 Fe N6 S6, C2 H3 N'
_chemical_formula_sum 'C48 H32 Fe2 N15 S6'
_chemical_formula_weight 1122.97
_space_group_IT_number 60
_symmetry_cell_setting orthorhombic
_symmetry_space_group_name_Hall '-P 2n 2ab'
_symmetry_space_group_name_H-M 'P b c n'
_atom_sites_solution_hydrogens geom
_atom_sites_solution_primary direct
_audit_creation_date 07-07-05
_audit_creation_method CRYSTALS_ver_12.84
_cell_angle_alpha 90
_cell_angle_beta 90
_cell_angle_gamma 90
_cell_formula_units_Z 4
_cell_length_a 13.30570(10)
_cell_length_b 20.3495(2)
_cell_length_c 18.4014(2)
_cell_measurement_reflns_used 19798
_cell_measurement_temperature 173
_cell_measurement_theta_max 28
_cell_measurement_theta_min 1
_cell_volume 4982.44(8)
_computing_cell_refinement 'DENZO/SCALEPACK (Otwinowski & Minor, 1997)'
_computing_data_collection 'COLLECT (Nonius, 1997-2001).'
_computing_data_reduction 'DENZO/SCALEPACK (Otwinowski & Minor, 1997)'
_computing_molecular_graphics 'CAMERON (Watkin et al., 1996)'
_computing_publication_material 'CRYSTALS (Betteridge et al., 2003)'
_computing_structure_refinement 'CRYSTALS (Betteridge et al., 2003)'
_computing_structure_solution 'SIR92 (Altomare et al., 1994)'
_diffrn_ambient_temperature 173
_diffrn_measured_fraction_theta_full 0.999
_diffrn_measured_fraction_theta_max 0.999
_diffrn_measurement_device_type 'Nonius KappaCCD'
_diffrn_measurement_method '\f & \w scans'
_diffrn_radiation_monochromator graphite
_diffrn_radiation_type 'Mo K\a'
_diffrn_radiation_wavelength 0.71073
_diffrn_reflns_av_R_equivalents 0.036
_diffrn_reflns_limit_h_max 17
_diffrn_reflns_limit_h_min 0
_diffrn_reflns_limit_k_max 0
_diffrn_reflns_limit_k_min -26
_diffrn_reflns_limit_l_max 24
_diffrn_reflns_limit_l_min 0
_diffrn_reflns_number 39664
_diffrn_reflns_theta_full 27.829
_diffrn_reflns_theta_max 27.829
_diffrn_reflns_theta_min 1.829
_diffrn_standards_number 0
_exptl_absorpt_coefficient_mu 0.886
_exptl_absorpt_correction_T_max 0.82
_exptl_absorpt_correction_T_min 0.77
_exptl_absorpt_correction_type multi-scan
_exptl_absorpt_process_details 'DENZO/SCALEPACK (Otwinowski & Minor, 1997)'
_exptl_crystal_colour red
_exptl_crystal_density_diffrn 1.497
_exptl_crystal_description plate
_exptl_crystal_F_000 2292
_exptl_crystal_size_max 0.48
_exptl_crystal_size_mid 0.30
_exptl_crystal_size_min 0.22
_refine_diff_density_max 0.74
_refine_diff_density_min -0.82
_refine_ls_extinction_coef 300(40)
_refine_ls_extinction_method 'Larson (1970), Equation 22'
_refine_ls_goodness_of_fit_ref 0.9055
_refine_ls_hydrogen_treatment constr
_refine_ls_matrix_type full
_refine_ls_number_parameters 340
_refine_ls_number_reflns 4094
_refine_ls_number_restraints 454
_refine_ls_R_factor_all 0.0910
_refine_ls_R_factor_gt 0.0701
_refine_ls_shift/su_max 0.036550
_refine_ls_structure_factor_coef F
_refine_ls_weighting_details
;
Method, part 1, Chebychev polynomial, (Watkin, 1994, Prince, 1982)
[weight] = 1.0/[A~0~*T~0~(x)+A~1~*T~1~(x) ... +A~n-1~]*T~n-1~(x)]
where A~i~ are the Chebychev coefficients listed below and x= Fcalc/Fmax
Method = Robust Weighting (Prince, 1982)
W = [weight] * [1-(deltaF/6*sigmaF)^2^]^2^
A~i~ are:
1.04 -0.188 0.914 -0.483E-01 0.224
;
_refine_ls_weighting_scheme calc
_refine_ls_wR_factor_all 0.0432
_refine_ls_wR_factor_gt 0.0414
_refine_ls_wR_factor_ref 0.0414
_reflns_limit_h_max 17
_reflns_limit_h_min 0
_reflns_limit_k_max 26
_reflns_limit_k_min 0
_reflns_limit_l_max 24
_reflns_limit_l_min 0
_reflns_number_gt 4094
_reflns_number_total 5914
_reflns_threshold_expression I>3.0\s(I)
_oxford_diffrn_Wilson_B_factor 0.00
_oxford_diffrn_Wilson_scale 0.00
_oxford_refine_ls_scale 0.1905(3)
_oxford_structure_analysis_title '3271209 jb842_173k'
_cod_data_source_file b710332h.txt
_cod_data_source_block jb842
_cod_depositor_comments
;
The following automatic conversions were performed:
'_symmetry_cell_setting' value 'Orthorhombic' changed to 'orthorhombic'
according to '/home/saulius/struct/CIF-dictionaries/cif_core.dic'
dictionary named 'cif_core.dic' version 2.4.1 from 2010-06-29.

Automatic conversion script
Id: cif_fix_enum 1527 2010-12-29 10:47:43Z saulius 
;
_cod_original_sg_symbol_H-M 'P b c n '
_cod_database_code 7203084

loop_
_symmetry_equiv_pos_as_xyz
x,y,z
-x,-y,-z
-x+1/2,y+1/2,z
x+1/2,-y+1/2,-z
x,-y,z+1/2
-x,y,-z+1/2
-x+1/2,-y+1/2,z+1/2
x+1/2,y+1/2,-z+1/2

loop_
_atom_site_label
_atom_site_type_symbol
_atom_site_fract_x
_atom_site_fract_y
_atom_site_fract_z
_atom_site_U_iso_or_equiv
_atom_site_occupancy
_atom_site_adp_type
_atom_site_refinement_flags_posn
_atom_site_refinement_flags_adp
_atom_site_refinement_flags_occupancy
_atom_site_disorder_assembly
_atom_site_disorder_group
_atom_site_attached_hydrogens
Fe1 Fe 0.5000 0.17465(2) 0.7500 0.0170 1.0000 Uani S T . . . .
Fe2 Fe 0.5000 0.5000 0.5000 0.0390 1.0000 Uani S . . . . .
N1 N 0.40275(16) 0.15980(10) 0.67111(12) 0.0188 1.0000 Uani . . . . . .
N2 N 0.5000 0.08268(13) 0.7500 0.0166 1.0000 Uani S T . . . .
N3 N 0.5000 -0.26182(16) 0.7500 0.0465 1.0000 Uani S T . . . .
N4 N 0.38637(16) 0.18986(11) 0.81707(13) 0.0196 1.0000 Uani . . . . . .
N5 N 0.5000 0.26648(14) 0.7500 0.0188 1.0000 Uani S T . . . .
N6 N 0.500000(7) 0.60898(17) 0.750000(7) 0.0481 1.0000 Uani S T . . . .
N7 N 0.4072(2) 0.46367(18) 0.57911(17) 0.0477 1.0000 Uani . . . . . .
N8 N 0.5093(3) 0.40446(18) 0.46158(19) 0.0549 1.0000 Uani . . . . . .
N9 N 0.6263(2) 0.48383(16) 0.56239(16) 0.0440 1.0000 Uani . . . . . .
N10 N 0.4634(11) -0.0526(5) 0.5057(10) 0.0924 0.5000 Uani D U . . . .
C1 C 0.3531(2) 0.20560(13) 0.63245(16) 0.0246 1.0000 Uani . . . . . .
C2 C 0.2813(2) 0.18933(15) 0.58119(17) 0.0294 1.0000 Uani . . . . . .
C3 C 0.2601(2) 0.12376(16) 0.56790(17) 0.0331 1.0000 Uani . . . . . .
C4 C 0.3108(2) 0.07639(15) 0.60687(16) 0.0280 1.0000 Uani . . . . . .
C5 C 0.38130(19) 0.09511(12) 0.65780(15) 0.0201 1.0000 Uani . . . . . .
C6 C 0.43987(19) 0.04988(12) 0.70319(14) 0.0176 1.0000 Uani . . . . . .
C7 C 0.4387(2) -0.01799(12) 0.70213(16) 0.0214 1.0000 Uani . . . . . .
C8 C 0.5000 -0.05284(17) 0.7500 0.0226 1.0000 Uani S T . . . .
C9 C 0.5000 -0.12512(17) 0.7500 0.0273 1.0000 Uani S T . . . .
C10 C 0.4826(2) -0.16075(13) 0.6865(2) 0.0358 1.0000 Uani . . . . . .
C11 C 0.4825(3) -0.22853(15) 0.6894(2) 0.0442 1.0000 Uani . . . . . .
C12 C 0.3317(2) 0.14471(14) 0.85199(16) 0.0269 1.0000 Uani . . . . . .
C13 C 0.2484(2) 0.16041(15) 0.89375(18) 0.0334 1.0000 Uani . . . . . .
C14 C 0.2189(2) 0.22567(15) 0.89798(18) 0.0314 1.0000 Uani . . . . . .
C15 C 0.2749(2) 0.27311(15) 0.86347(17) 0.0281 1.0000 Uani . . . . . .
C16 C 0.3588(2) 0.25431(12) 0.82414(15) 0.0200 1.0000 Uani . . . . . .
C17 C 0.42834(19) 0.29932(12) 0.78691(14) 0.0186 1.0000 Uani . . . . . .
C18 C 0.4253(2) 0.36730(13) 0.78698(15) 0.0231 1.0000 Uani . . . . . .
C19 C 0.5000 0.40212(16) 0.7500 0.0235 1.0000 Uani S T . . . .
C20 C 0.5000 0.47450(17) 0.7500 0.0274 1.0000 Uani S T . . . .
C21 C 0.5900(3) 0.50944(12) 0.7496(2) 0.0377 1.0000 Uani . . . . . .
C22 C 0.5872(3) 0.57714(14) 0.7502(3) 0.0454 1.0000 Uani . . . . . .
C23 C 0.3471(2) 0.42653(18) 0.59917(19) 0.0384 1.0000 Uani . . . . . .
C24 C 0.5151(2) 0.3499(2) 0.4798(2) 0.0473 1.0000 Uani . . . . . .
C25 C 0.7025(2) 0.47471(15) 0.59072(16) 0.0292 1.0000 Uani . . . . . .
C26 C 0.5243(14) 0.0710(5) 0.4977(14) 0.1070 0.5000 Uani D U . . . .
C27 C 0.5000 0.0000 0.5000 0.1141 1.0000 Uani DS U . . . .
S1 S 0.26265(7) 0.37671(4) 0.62984(7) 0.0564 1.0000 Uani . . . . . .
S2 S 0.52618(7) 0.27331(6) 0.50357(6) 0.0552 1.0000 Uani . . . . . .
S3 S 0.80735(6) 0.45981(4) 0.63203(5) 0.0372 1.0000 Uani . . . . . .
H1 H 0.5000 0.6512 0.7500 0.0571 1.0000 Uiso RS . . . . .
H11 H 0.3684 0.2500 0.6407 0.0289 1.0000 Uiso R . . . . .
H31 H 0.2120 0.1122 0.5341 0.0392 1.0000 Uiso R . . . . .
H41 H 0.2975 0.0325 0.5990 0.0326 1.0000 Uiso R . . . . .
H71 H 0.3959 -0.0401 0.6701 0.0258 1.0000 Uiso R . . . . .
H101 H 0.4714 -0.1390 0.6429 0.0430 1.0000 Uiso R . . . . .
H111 H 0.4700 -0.2523 0.6471 0.0518 1.0000 Uiso R . . . . .
H121 H 0.3504 0.1008 0.8479 0.0319 1.0000 Uiso R . . . . .
H131 H 0.2131 0.1271 0.9173 0.0403 1.0000 Uiso R . . . . .
H141 H 0.1621 0.2367 0.9254 0.0372 1.0000 Uiso R . . . . .
H151 H 0.2573 0.3179 0.8658 0.0338 1.0000 Uiso R . . . . .
H181 H 0.3743 0.3890 0.8116 0.0273 1.0000 Uiso R . . . . .
H211 H 0.6511 0.4873 0.7481 0.0449 1.0000 Uiso R . . . . .
H221 H 0.6470 0.6010 0.7514 0.0539 1.0000 Uiso R . . . . .
H222 H 0.2486 0.2223 0.5556 0.0360 1.0000 Uiso R . . . . .
H261 H 0.5881 0.0774 0.4756 0.1264 0.5000 Uiso R . . . . .
H262 H 0.5262 0.0869 0.5463 0.1264 0.5000 Uiso R . . . . .
H263 H 0.4745 0.0941 0.4711 0.1264 0.5000 Uiso R . . . . .

loop_
_atom_site_aniso_label
_atom_site_aniso_U_11
_atom_site_aniso_U_22
_atom_site_aniso_U_33
_atom_site_aniso_U_23
_atom_site_aniso_U_13
_atom_site_aniso_U_12
Fe1 0.0168(2) 0.0108(2) 0.0233(3) 0.0000 -0.0012(3) 0.0000
Fe2 0.0272(3) 0.0585(4) 0.0312(3) 0.0069(3) -0.0067(3) -0.0050(4)
N1 0.0211(10) 0.0129(10) 0.0226(12) 0.0011(9) -0.0010(9) 0.0003(8)
N2 0.0159(12) 0.0110(12) 0.0227(14) 0.0000 0.0003(14) 0.0000
N3 0.056(2) 0.0120(15) 0.071(3) 0.0000 0.018(3) 0.0000
N4 0.0205(10) 0.0125(10) 0.0258(12) 0.0000(9) -0.0006(9) -0.0021(8)
N5 0.0199(13) 0.0149(14) 0.0216(14) 0.0000 -0.0045(15) 0.0000
N6 0.067(3) 0.0105(15) 0.067(3) 0.0000 0.019(3) 0.0000
N7 0.0373(15) 0.070(2) 0.0357(16) 0.0124(16) -0.0021(13) -0.0033(16)
N8 0.0351(16) 0.069(2) 0.060(2) -0.0002(17) -0.0031(16) -0.0043(18)
N9 0.0335(14) 0.061(2) 0.0371(16) 0.0106(15) -0.0089(13) -0.0050(14)
N10 0.073(4) 0.148(6) 0.057(5) -0.023(6) -0.009(4) 0.039(5)
C1 0.0257(13) 0.0182(12) 0.0299(15) 0.0056(12) -0.0031(12) 0.0023(10)
C2 0.0300(14) 0.0289(15) 0.0293(15) 0.0057(13) -0.0062(12) 0.0053(12)
C3 0.0292(14) 0.0387(17) 0.0313(15) -0.0058(14) -0.0109(13) 0.0014(13)
C4 0.0267(13) 0.0264(14) 0.0307(15) -0.0031(12) -0.0042(12) -0.0001(12)
C5 0.0195(12) 0.0164(12) 0.0244(14) 0.0002(10) -0.0004(11) -0.0006(10)
C6 0.0196(11) 0.0119(11) 0.0212(13) -0.0017(10) 0.0005(10) -0.0015(9)
C7 0.0214(12) 0.0126(12) 0.0302(14) -0.0041(11) 0.0007(11) -0.0017(10)
C8 0.0233(16) 0.0139(16) 0.0307(19) 0.0000 0.0036(18) 0.0000
C9 0.0271(17) 0.0127(16) 0.042(2) 0.0000 0.007(2) 0.0000
C10 0.0417(18) 0.0170(13) 0.0485(19) -0.0056(12) 0.0061(15) 0.0017(12)
C11 0.047(2) 0.0199(14) 0.065(2) -0.0126(15) 0.0080(18) 0.0008(14)
C12 0.0295(14) 0.0181(13) 0.0330(16) 0.0043(12) 0.0064(13) -0.0039(11)
C13 0.0314(15) 0.0302(16) 0.0386(18) -0.0014(14) 0.0086(14) -0.0093(13)
C14 0.0232(13) 0.0315(15) 0.0395(17) -0.0062(14) 0.0099(13) 0.0011(12)
C15 0.0271(14) 0.0258(14) 0.0314(16) -0.0039(13) 0.0058(12) 0.0019(12)
C16 0.0237(13) 0.0147(12) 0.0215(13) -0.0009(10) -0.0018(11) 0.0000(10)
C17 0.0232(12) 0.0145(12) 0.0182(13) 0.0001(10) -0.0001(11) -0.0003(10)
C18 0.0303(14) 0.0141(12) 0.0250(14) -0.0025(11) 0.0066(12) 0.0046(11)
C19 0.0355(19) 0.0125(16) 0.0224(17) 0.0000 0.001(2) 0.0000
C20 0.044(2) 0.0096(15) 0.0280(19) 0.0000 0.017(2) 0.0000
C21 0.0508(17) 0.0170(12) 0.0454(17) -0.0017(17) 0.0199(19) -0.0031(12)
C22 0.0570(19) 0.0173(12) 0.062(2) -0.0005(19) 0.014(2) -0.0052(13)
C23 0.0316(16) 0.0427(18) 0.0409(19) 0.0040(16) -0.0015(15) 0.0135(15)
C24 0.0252(17) 0.080(3) 0.0362(18) -0.0044(18) -0.0048(14) -0.0088(18)
C25 0.0326(15) 0.0291(15) 0.0258(15) 0.0023(12) 0.0009(13) -0.0044(12)
C26 0.070(5) 0.189(6) 0.062(5) -0.004(7) -0.001(5) 0.017(6)
C27 0.083(4) 0.190(6) 0.069(4) -0.017(5) -0.010(4) 0.033(5)
S1 0.0444(5) 0.0302(4) 0.0946(8) 0.0067(5) 0.0190(6) 0.0075(4)
S2 0.0377(5) 0.0822(8) 0.0455(5) 0.0215(5) -0.0081(4) -0.0067(5)
S3 0.0278(4) 0.0333(4) 0.0504(5) 0.0040(4) -0.0089(4) -0.0038(3)

loop_
_atom_type_symbol
_atom_type_scat_dispersion_real
_atom_type_scat_dispersion_imag
_atom_type_scat_Cromer_Mann_a1
_atom_type_scat_Cromer_Mann_b1
_atom_type_scat_Cromer_Mann_a2
_atom_type_scat_Cromer_Mann_b2
_atom_type_scat_Cromer_Mann_a3
_atom_type_scat_Cromer_Mann_b3
_atom_type_scat_Cromer_Mann_a4
_atom_type_scat_Cromer_Mann_b4
_atom_type_scat_Cromer_Mann_c
_atom_type_scat_source
C 0.0033 0.0016 2.3100 20.8439 1.0200 10.2075 1.5886 0.5687 0.8650 51.6512 0.2156 'International Tables Vol C 4.2.6.8 and 6.1.1.4'
H 0.0000 0.0000 0.4930 10.5109 0.3229 26.1257 0.1402 3.1424 0.0408 57.7998 0.0030 'International Tables Vol C 4.2.6.8 and 6.1.1.4'
Fe 0.3463 0.8444 11.7695 4.7611 7.3573 0.3072 3.5222 15.3535 2.3045 76.8805 1.0369 'International Tables Vol C 4.2.6.8 and 6.1.1.4'
O 0.0106 0.0060 3.0485 13.2771 2.2868 5.7011 1.5463 0.3239 0.8670 32.9089 0.2508 'International Tables Vol C 4.2.6.8 and 6.1.1.4'
N 0.0061 0.0033 12.2126 0.0057 3.1322 9.8933 2.0125 28.9975 1.1663 0.5826 -11.5290 'International Tables Vol C 4.2.6.8 and 6.1.1.4'
S 0.1246 0.1234 6.9053 1.4679 5.2034 22.2151 1.4379 0.2536 1.5863 56.1720 0.8669 'International Tables Vol C 4.2.6.8 and 6.1.1.4'

loop_
_geom_angle_atom_site_label_1
_geom_angle_site_symmetry_1
_geom_angle_atom_site_label_2
_geom_angle_site_symmetry_2
_geom_angle_atom_site_label_3
_geom_angle_site_symmetry_3
_geom_angle
_geom_angle_publ_flag
N4 6_656 Fe1 . N1 6_656 88.95(9) yes
N4 6_656 Fe1 . N1 . 93.81(9) yes
N1 6_656 Fe1 . N1 . 162.34(13) yes
N4 6_656 Fe1 . N2 . 99.01(6) yes
N1 6_656 Fe1 . N2 . 81.17(6) yes
N1 . Fe1 . N2 . 81.17(6) yes
N4 6_656 Fe1 . N4 . 161.97(13) yes
N1 6_656 Fe1 . N4 . 93.81(9) yes
N1 . Fe1 . N4 . 88.95(9) yes
N2 . Fe1 . N4 . 99.01(6) yes
N4 6_656 Fe1 . N5 . 80.99(6) yes
N1 6_656 Fe1 . N5 . 98.83(6) yes
N1 . Fe1 . N5 . 98.83(6) yes
N2 . Fe1 . N5 . 179.994 yes
N4 . Fe1 . N5 . 80.99(6) yes
N8 2_666 Fe2 . N9 2_666 89.53(13) yes
N8 2_666 Fe2 . N7 2_666 86.54(14) yes
N9 2_666 Fe2 . N7 2_666 92.18(12) yes
N8 2_666 Fe2 . N7 . 93.46(14) yes
N9 2_666 Fe2 . N7 . 87.82(12) yes
N7 2_666 Fe2 . N7 . 179.994 yes
N8 2_666 Fe2 . N8 . 179.994 yes
N9 2_666 Fe2 . N8 . 90.47(13) yes
N7 2_666 Fe2 . N8 . 93.46(14) yes
N7 . Fe2 . N8 . 86.54(14) yes
N8 2_666 Fe2 . N9 . 90.47(13) yes
N9 2_666 Fe2 . N9 . 179.994 yes
N7 2_666 Fe2 . N9 . 87.82(12) yes
N7 . Fe2 . N9 . 92.18(12) yes
N8 . Fe2 . N9 . 89.53(13) yes
Fe1 . N1 . C1 . 127.34(19) yes
Fe1 . N1 . C5 . 114.62(17) yes
C1 . N1 . C5 . 118.0(2) yes
C6 6_656 N2 . Fe1 . 119.59(14) yes
C6 6_656 N2 . C6 . 120.8(3) yes
Fe1 . N2 . C6 . 119.59(14) yes
C11 6_656 N3 . C11 . 118.5(4) yes
Fe1 . N4 . C12 . 127.53(19) yes
Fe1 . N4 . C16 . 114.49(17) yes
C12 . N4 . C16 . 117.9(2) yes
C17 6_656 N5 . Fe1 . 119.72(15) yes
C17 6_656 N5 . C17 . 120.6(3) yes
Fe1 . N5 . C17 . 119.72(15) yes
C22 6_656 N6 . C22 . 121.6(4) yes
C22 6_656 N6 . H1 . 119.2 no
C22 . N6 . H1 . 119.2 no
Fe2 . N7 . C23 . 151.3(3) yes
Fe2 . N8 . C24 . 143.3(3) yes
Fe2 . N9 . C25 . 173.0(3) yes
N1 . C1 . C2 . 122.3(3) yes
N1 . C1 . H11 . 118.3 no
C2 . C1 . H11 . 119.4 no
C1 . C2 . C3 . 119.4(3) yes
C1 . C2 . H222 . 119.8 no
C3 . C2 . H222 . 120.8 no
C2 . C3 . C4 . 118.9(3) yes
C2 . C3 . H31 . 120.3 no
C4 . C3 . H31 . 120.8 no
C3 . C4 . C5 . 119.6(3) yes
C3 . C4 . H41 . 120.1 no
C5 . C4 . H41 . 120.3 no
C4 . C5 . N1 . 121.9(2) yes
C4 . C5 . C6 . 125.1(2) yes
N1 . C5 . C6 . 113.0(2) yes
C5 . C6 . N2 . 111.6(2) yes
C5 . C6 . C7 . 127.8(2) yes
N2 . C6 . C7 . 120.6(2) yes
C6 . C7 . C8 . 119.5(3) yes
C6 . C7 . H71 . 119.9 no
C8 . C7 . H71 . 120.6 no
C7 . C8 . C7 6_656 118.9(3) yes
C7 . C8 . C9 . 120.56(16) yes
C7 6_656 C8 . C9 . 120.56(16) yes
C8 . C9 . C10 6_656 121.35(18) yes
C8 . C9 . C10 . 121.35(18) yes
C10 6_656 C9 . C10 . 117.3(4) yes
C9 . C10 . C11 . 119.2(3) yes
C9 . C10 . H101 . 120.2 no
C11 . C10 . H101 . 120.6 no
C10 . C11 . N3 . 122.9(4) yes
C10 . C11 . H111 . 119.2 no
N3 . C11 . H111 . 117.9 no
N4 . C12 . C13 . 122.9(3) yes
N4 . C12 . H121 . 118.4 no
C13 . C12 . H121 . 118.7 no
C12 . C13 . C14 . 118.6(3) yes
C12 . C13 . H131 . 119.6 no
C14 . C13 . H131 . 121.9 no
C13 . C14 . C15 . 119.5(3) yes
C13 . C14 . H141 . 119.2 no
C15 . C14 . H141 . 121.3 no
C14 . C15 . C16 . 119.0(3) yes
C14 . C15 . H151 . 121.5 no
C16 . C15 . H151 . 119.5 no
C15 . C16 . N4 . 122.1(2) yes
C15 . C16 . C17 . 125.4(2) yes
N4 . C16 . C17 . 112.6(2) yes
C16 . C17 . N5 . 111.8(2) yes
C16 . C17 . C18 . 127.1(2) yes
N5 . C17 . C18 . 121.1(2) yes
C17 . C18 . C19 . 119.1(3) yes
C17 . C18 . H181 . 119.8 no
C19 . C18 . H181 . 121.1 no
C18 . C19 . C18 6_656 119.0(3) yes
C18 . C19 . C20 . 120.48(16) yes
C18 6_656 C19 . C20 . 120.48(16) yes
C19 . C20 . C21 6_656 120.71(17) yes
C19 . C20 . C21 . 120.71(17) yes
C21 6_656 C20 . C21 . 118.6(3) yes
C20 . C21 . C22 . 119.2(3) yes
C20 . C21 . H211 . 120.3 no
C22 . C21 . H211 . 120.5 no
C21 . C22 . N6 . 120.7(3) yes
C21 . C22 . H221 . 119.8 no
N6 . C22 . H221 . 119.4 no
N7 . C23 . S1 . 177.7(4) yes
N8 . C24 . S2 . 178.2(4) yes
N9 . C25 . S3 . 177.9(3) yes
C27 . C26 . H261 . 110.0 no
C27 . C26 . H262 . 108.2 no
H261 . C26 . H262 . 109.5 no
C27 . C26 . H263 . 110.2 no
H261 . C26 . H263 . 109.5 no
H262 . C26 . H263 . 109.5 no
C26 . C27 . N10 . 167.7(13) yes

loop_
_geom_bond_atom_site_label_1
_geom_bond_site_symmetry_1
_geom_bond_atom_site_label_2
_geom_bond_site_symmetry_2
_geom_bond_distance
_geom_bond_publ_flag
Fe1 . N4 6_656 1.976(2) yes
Fe1 . N1 6_656 1.968(2) yes
Fe1 . N1 . 1.968(2) yes
Fe1 . N2 . 1.872(3) yes
Fe1 . N4 . 1.976(2) yes
Fe1 . N5 . 1.869(3) yes
Fe2 . N8 2_666 2.072(4) yes
Fe2 . N9 2_666 2.061(3) yes
Fe2 . N7 2_666 2.047(3) yes
Fe2 . N7 . 2.047(3) yes
Fe2 . N8 . 2.072(4) yes
Fe2 . N9 . 2.061(3) yes
N1 . C1 . 1.346(3) yes
N1 . C5 . 1.369(3) yes
N2 . C6 6_656 1.352(3) yes
N2 . C6 . 1.352(3) yes
N3 . C11 6_656 1.325(4) yes
N3 . C11 . 1.325(4) yes
N4 . C12 . 1.337(3) yes
N4 . C16 . 1.368(3) yes
N5 . C17 6_656 1.348(3) yes
N5 . C17 . 1.348(3) yes
N6 . C22 6_656 1.329(4) yes
N6 . C22 . 1.329(4) yes
N6 . H1 . 0.859 no
N7 . C23 . 1.161(4) yes
N8 . C24 . 1.163(5) yes
N9 . C25 . 1.155(4) yes
N10 . C27 . 1.180(12) yes
C1 . C2 . 1.383(4) yes
C1 . H11 . 0.938 no
C2 . C3 . 1.385(4) yes
C2 . H222 . 0.928 no
C3 . C4 . 1.378(4) yes
C3 . H31 . 0.924 no
C4 . C5 . 1.380(4) yes
C4 . H41 . 0.922 no
C5 . C6 . 1.467(4) yes
C6 . C7 . 1.381(3) yes
C7 . C8 . 1.395(3) yes
C7 . H71 . 0.934 no
C8 . C9 . 1.471(5) yes
C9 . C10 6_656 1.394(4) yes
C9 . C10 . 1.394(4) yes
C10 . C11 . 1.380(4) yes
C10 . H101 . 0.929 no
C11 . H111 . 0.933 no
C12 . C13 . 1.385(4) yes
C12 . H121 . 0.930 no
C13 . C14 . 1.387(4) yes
C13 . H131 . 0.932 no
C14 . C15 . 1.375(4) yes
C14 . H141 . 0.937 no
C15 . C16 . 1.384(4) yes
C15 . H151 . 0.943 no
C16 . C17 . 1.471(4) yes
C17 . C18 . 1.384(4) yes
C18 . C19 . 1.397(3) yes
C18 . H181 . 0.928 no
C19 . C20 . 1.473(5) yes
C20 . C21 6_656 1.392(4) yes
C20 . C21 . 1.392(4) yes
C21 . C22 . 1.378(4) yes
C21 . H211 . 0.930 no
C22 . H221 . 0.932 no
C23 . S1 . 1.615(4) yes
C24 . S2 . 1.625(5) yes
C25 . S3 . 1.618(3) yes
C26 . C27 . 1.481(9) yes
C26 . H261 . 0.950 no
C26 . H262 . 0.950 no
C26 . H263 . 0.950 no

loop_
_geom_hbond_atom_site_label_D
_geom_hbond_site_symmetry_D
_geom_hbond_atom_site_label_H
_geom_hbond_site_symmetry_H
_geom_hbond_atom_site_label_A
_geom_hbond_site_symmetry_A
_geom_hbond_angle_DHA
_geom_hbond_distance_DH
_geom_hbond_distance_HA
_geom_hbond_distance_DA
_geom_hbond_publ_flag
N6 . H1 . N3 1_565 180 0.86 1.77 2.629(2) yes
